data_1567440
loop_
_publ_author_name
'Mondal, Debashis'
'Dandekar, Bhupendra R.'
'Ahmad, Manzoor'
'Mondal, Abhishek'
'Mondal, Jagannath'
'Talukdar, Pinaki'

_publ_section_title
;
 Selective and rapid water transportation across a self-assembled
 peptide-diol channel via the formation of a dual water array
;
_journal_issue 33
_journal_name_full 'Chemical Science'
_journal_page_first 9614
_journal_page_last 9623
_journal_paper_doi 10.1039/D2SC01737G
_journal_volume 13
_journal_year 2022
_chemical_absolute_configuration Chiral
_chemical_formula_sum 'C23 H40 N2 O5'
_chemical_formula_weight 424.57
_space_group_crystal_system monoclinic
_space_group_IT_number 5
_space_group_name_Hall 'C 2y'
_space_group_name_H-M_alt 'C 1 2 1'
_atom_sites_solution_hydrogens mixed
_audit_creation_method SHELXL-2016/6
_audit_update_record
;
2021-11-16 deposited with the CCDC.	2022-07-20 downloaded from the CCDC.
;
_cell_angle_alpha 90
_cell_angle_beta 97.014(13)
_cell_angle_gamma 90
_cell_formula_units_Z 4
_cell_length_a 37.83(2)
_cell_length_b 4.929(3)
_cell_length_c 12.845(7)
_cell_measurement_reflns_used 1022
_cell_measurement_temperature 296(2)
_cell_measurement_theta_max 19.40
_cell_measurement_theta_min 2.53
_cell_volume 2377(2)
_computing_cell_refinement 'Bruker SAINT'
_computing_data_collection 'Bruker APEX2'
_computing_data_reduction 'Bruker SAINT'
_computing_molecular_graphics 'Bruker SHELXTL'
_computing_publication_material 'Bruker SHELXTL'
_computing_structure_refinement 'SHELXL-2016/6 (Sheldrick, 2016)'
_computing_structure_solution 'SHELXT 2014/5 (Sheldrick, 2014)'
_diffrn_ambient_temperature 296(2)
_diffrn_measured_fraction_theta_full 1.000
_diffrn_measured_fraction_theta_max 1.000
_diffrn_measurement_device_type 'Bruker APEX-II CCD'
_diffrn_measurement_method '\f and \w scans'
_diffrn_radiation_type MoK\a
_diffrn_radiation_wavelength 0.71073
_diffrn_reflns_av_R_equivalents 0.1223
_diffrn_reflns_av_unetI/netI 0.1475
_diffrn_reflns_Laue_measured_fraction_full 1.000
_diffrn_reflns_Laue_measured_fraction_max 1.000
_diffrn_reflns_limit_h_max 44
_diffrn_reflns_limit_h_min -44
_diffrn_reflns_limit_k_max 5
_diffrn_reflns_limit_k_min -5
_diffrn_reflns_limit_l_max 15
_diffrn_reflns_limit_l_min -14
_diffrn_reflns_number 13714
_diffrn_reflns_point_group_measured_fraction_full 0.964
_diffrn_reflns_point_group_measured_fraction_max 0.964
_diffrn_reflns_theta_full 24.998
_diffrn_reflns_theta_max 24.998
_diffrn_reflns_theta_min 1.085
_exptl_absorpt_coefficient_mu 0.083
_exptl_absorpt_correction_type none
_exptl_crystal_colour Colourless
_exptl_crystal_density_diffrn 1.186
_exptl_crystal_description Block
_exptl_crystal_F_000 928.0
_exptl_crystal_recrystallization_method 'Re-crystallisation from solvent: Methanol : Water (10 : 1)'
_exptl_crystal_size_max 0.21
_exptl_crystal_size_mid 0.15
_exptl_crystal_size_min 0.10
_refine_diff_density_max 0.449
_refine_diff_density_min -0.486
_refine_diff_density_rms 0.119
_refine_ls_abs_structure_details
;
 Flack x determined using 629 quotients [(I+)-(I-)]/[(I+)+(I-)]
 (Parsons, Flack and Wagner, Acta Cryst. B69 (2013) 249-259).
;
_refine_ls_abs_structure_Flack -1.7(10)
_refine_ls_extinction_coef 0.032(3)
_refine_ls_extinction_expression Fc^*^=kFc[1+0.001xFc^2^\l^3^/sin(2\q)]^-1/4^
_refine_ls_extinction_method 'SHELXL-2016/6 (Sheldrick 2016)'
_refine_ls_goodness_of_fit_ref 0.996
_refine_ls_hydrogen_treatment mixed
_refine_ls_matrix_type full
_refine_ls_number_parameters 287
_refine_ls_number_reflns 4026
_refine_ls_number_restraints 1
_refine_ls_restrained_S_all 0.996
_refine_ls_R_factor_all 0.1303
_refine_ls_R_factor_gt 0.0668
_refine_ls_shift/su_max 0.039
_refine_ls_shift/su_mean 0.003
_refine_ls_structure_factor_coef Fsqd
_refine_ls_weighting_details 'w=1/[\s^2^(Fo^2^)+(0.0749P)^2^] where P=(Fo^2^+2Fc^2^)/3'
_refine_ls_weighting_scheme calc
_refine_ls_wR_factor_gt 0.1355
_refine_ls_wR_factor_ref 0.1804
_reflns_Friedel_coverage 0.708
_reflns_Friedel_fraction_full 0.917
_reflns_Friedel_fraction_max 0.917
_reflns_number_gt 2420
_reflns_number_total 4026
_reflns_threshold_expression 'I > 2\s(I)'
_cod_data_source_file d2sc01737g2.cif
_cod_data_source_block Compound_2R
_cod_depositor_comments 'Adding full bibliography for 1567439--1567440.cif.'
_cod_original_sg_symbol_H-M 'C 2'
_cod_database_code 1567440
_shelx_shelxl_version_number 2016/6
_shelx_space_group_comment
;
The symmetry employed for this shelxl refinement is uniquely defined
by the following loop, which should always be used as a source of
symmetry information in preference to the above space-group names.
They are only intended as comments.
;

loop_
_space_group_symop_operation_xyz
'x, y, z'
'-x, y, -z'
'x+1/2, y+1/2, z'
'-x+1/2, y+1/2, -z'

loop_
_atom_site_label
_atom_site_type_symbol
_atom_site_fract_x
_atom_site_fract_y
_atom_site_fract_z
_atom_site_U_iso_or_equiv
_atom_site_adp_type
_atom_site_occupancy
_atom_site_site_symmetry_order
_atom_site_calc_flag
_atom_site_refinement_flags_posn
_atom_site_refinement_flags_adp
_atom_site_refinement_flags_occupancy
_atom_site_disorder_assembly
_atom_site_disorder_group
O5 O 0.52318(11) 0.1188(9) 0.8501(3) 0.0287(12) Uani 1 1 d . . . . .
O1 O 0.56374(11) 0.6672(10) 0.3945(3) 0.0348(13) Uani 1 1 d . . . . .
H1 H 0.543398 0.725784 0.381321 0.052 Uiso 1 1 calc R U . . .
O4 O 0.58596(12) 0.8185(9) 0.7353(3) 0.0331(12) Uani 1 1 d . . . . .
O2 O 0.53301(13) 0.4052(14) 0.5628(4) 0.0418(16) Uani 1 1 d . . . . .
N1 N 0.59311(12) 0.3736(12) 0.7007(4) 0.0230(12) Uani 1 1 d . . . . .
H24 H 0.594836 0.212780 0.726806 0.028 Uiso 1 1 calc R U . . .
N2 N 0.54020(12) 0.5553(12) 0.8760(4) 0.0241(13) Uani 1 1 d . . . . .
H2A H 0.533533 0.718041 0.887836 0.029 Uiso 1 1 calc R U . . .
C21 C 0.51526(15) 0.3593(15) 0.8608(4) 0.0194(14) Uani 1 1 d . . . . .
C3 C 0.59744(14) 0.4096(14) 0.5899(4) 0.0204(14) Uani 1 1 d . . . . .
H3 H 0.599461 0.604227 0.576116 0.024 Uiso 1 1 calc R U . . .
C4 C 0.63143(14) 0.2708(14) 0.5650(4) 0.0231(15) Uani 1 1 d . . . . .
H4A H 0.629668 0.078203 0.578927 0.028 Uiso 1 1 calc R U . . .
H4B H 0.633289 0.292323 0.490772 0.028 Uiso 1 1 calc R U . . .
C12 C 0.58663(15) 0.5791(14) 0.7626(5) 0.0226(15) Uani 1 1 d . . . . .
C9 C 0.79973(14) 0.3610(16) 0.7006(5) 0.0297(17) Uani 1 1 d . . . . .
H9A H 0.798099 0.318925 0.773651 0.036 Uiso 1 1 calc R U . . .
H9B H 0.799477 0.556921 0.693581 0.036 Uiso 1 1 calc R U . . .
C15 C 0.64011(15) 0.6204(14) 0.9613(5) 0.0267(16) Uani 1 1 d . . . . .
C2 C 0.56423(14) 0.3011(14) 0.5221(4) 0.0256(17) Uani 1 1 d . . . . .
H2C H 0.564113 0.102625 0.526851 0.031 Uiso 1 1 calc R U . . .
C8 C 0.76721(14) 0.2471(16) 0.6346(5) 0.0305(17) Uani 1 1 d . . . . .
H8A H 0.767075 0.051386 0.642633 0.037 Uiso 1 1 calc R U . . .
H8B H 0.768869 0.286667 0.561423 0.037 Uiso 1 1 calc R U . . .
C22 C 0.47694(15) 0.4555(14) 0.8573(5) 0.0243(16) Uani 1 1 d . . . . .
H22A H 0.475268 0.580843 0.914740 0.029 Uiso 1 1 calc R U . . .
H22B H 0.470283 0.552974 0.792252 0.029 Uiso 1 1 calc R U . . .
C10 C 0.83518(15) 0.2548(16) 0.6724(5) 0.0324(17) Uani 1 1 d . . . . .
H10A H 0.835931 0.059415 0.681372 0.039 Uiso 1 1 calc R U . . .
H10B H 0.836836 0.293518 0.599109 0.039 Uiso 1 1 calc R U . . .
C5 C 0.66518(15) 0.3801(17) 0.6273(5) 0.0301(16) Uani 1 1 d . . . . .
H5A H 0.666266 0.574470 0.616229 0.036 Uiso 1 1 calc R U . . .
H5B H 0.663823 0.350076 0.701331 0.036 Uiso 1 1 calc R U . . .
C7 C 0.73250(14) 0.3599(17) 0.6634(5) 0.0312(16) Uani 1 1 d . . . . .
H7A H 0.731025 0.319676 0.736660 0.037 Uiso 1 1 calc R U . . .
H7B H 0.732949 0.555713 0.656129 0.037 Uiso 1 1 calc R U . . .
C6 C 0.69921(14) 0.2532(16) 0.5990(5) 0.0283(16) Uani 1 1 d . . . . .
H6A H 0.697992 0.058369 0.608724 0.034 Uiso 1 1 calc R U . . .
H6B H 0.700918 0.286781 0.525401 0.034 Uiso 1 1 calc R U . . .
C13 C 0.57831(14) 0.5026(14) 0.8730(5) 0.0221(15) Uani 1 1 d . . . . .
H13 H 0.583364 0.309765 0.886068 0.027 Uiso 1 1 calc R U . . .
C23 C 0.45082(15) 0.2231(15) 0.8650(5) 0.0288(16) Uani 1 1 d . . . . .
H23A H 0.453960 0.089418 0.812577 0.043 Uiso 1 1 calc R U . . .
H23B H 0.426898 0.291512 0.854073 0.043 Uiso 1 1 calc R U . . .
H23C H 0.455153 0.141833 0.933335 0.043 Uiso 1 1 calc R U . . .
C16 C 0.66095(16) 0.7644(16) 0.8985(5) 0.0363(19) Uani 1 1 d . . . . .
H16 H 0.650555 0.897585 0.853481 0.044 Uiso 1 1 calc R U . . .
C20 C 0.65606(17) 0.4230(16) 1.0269(5) 0.0375(19) Uani 1 1 d . . . . .
H20 H 0.642449 0.324105 1.069092 0.045 Uiso 1 1 calc R U . . .
C11 C 0.86682(16) 0.3795(18) 0.7388(5) 0.0367(19) Uani 1 1 d . . . . .
H11A H 0.867390 0.571124 0.725589 0.055 Uiso 1 1 calc R U . . .
H11B H 0.888358 0.297810 0.721272 0.055 Uiso 1 1 calc R U . . .
H11C H 0.864793 0.348836 0.811622 0.055 Uiso 1 1 calc R U . . .
C17 C 0.69711(17) 0.7114(18) 0.9024(6) 0.042(2) Uani 1 1 d . . . . .
H17 H 0.710879 0.808528 0.860082 0.051 Uiso 1 1 calc R U . . .
C14 C 0.60051(15) 0.6745(15) 0.9562(5) 0.0285(17) Uani 1 1 d . . . . .
H14A H 0.596042 0.864943 0.940783 0.034 Uiso 1 1 calc R U . . .
H14B H 0.592950 0.636824 1.024221 0.034 Uiso 1 1 calc R U . . .
C1 C 0.56259(17) 0.3803(16) 0.4095(5) 0.0308(16) Uani 1 1 d . . . . .
H1A H 0.582430 0.297665 0.380103 0.037 Uiso 1 1 calc R U . . .
H1B H 0.540782 0.309690 0.371584 0.037 Uiso 1 1 calc R U . . .
C18 C 0.71255(18) 0.5140(17) 0.9694(6) 0.043(2) Uani 1 1 d . . . . .
H18 H 0.736812 0.478848 0.972720 0.051 Uiso 1 1 calc R U . . .
C19 C 0.69215(17) 0.3701(18) 1.0307(6) 0.0413(19) Uani 1 1 d . . . . .
H19 H 0.702563 0.235899 1.075230 0.050 Uiso 1 1 calc R U . . .
O3 O 0.49354(14) 0.8838(15) 0.3640(5) 0.0457(15) Uani 1 1 d . . . . .
H25 H 0.487(3) 0.95(3) 0.305(9) 0.14(6) Uiso 1 1 d . . . . .
H26 H 0.481(2) 0.72(2) 0.383(6) 0.06(3) Uiso 1 1 d . . . . .
H27 H 0.522(3) 0.28(3) 0.565(9) 0.11(5) Uiso 1 1 d . . . . .

loop_
_atom_site_aniso_label
_atom_site_aniso_U_11
_atom_site_aniso_U_22
_atom_site_aniso_U_33
_atom_site_aniso_U_23
_atom_site_aniso_U_13
_atom_site_aniso_U_12
O5 0.029(2) 0.022(3) 0.034(3) -0.003(2) 0.0001(19) 0.003(2)
O1 0.033(3) 0.041(4) 0.029(2) 0.008(2) -0.001(2) -0.007(2)
O4 0.039(3) 0.020(3) 0.043(3) 0.007(2) 0.015(2) 0.003(2)
O2 0.023(3) 0.062(5) 0.043(3) 0.024(3) 0.012(2) 0.013(3)
N1 0.017(3) 0.023(3) 0.029(3) 0.003(3) 0.002(2) 0.002(3)
N2 0.022(3) 0.022(3) 0.029(3) -0.001(3) 0.008(2) 0.006(3)
C21 0.022(3) 0.026(4) 0.011(3) -0.001(3) 0.003(2) 0.002(3)
C3 0.020(3) 0.017(4) 0.024(3) 0.004(3) 0.002(2) -0.001(3)
C4 0.021(3) 0.021(4) 0.027(3) 0.001(3) 0.002(3) 0.002(3)
C12 0.016(3) 0.020(4) 0.032(4) 0.003(3) 0.005(3) -0.001(3)
C9 0.019(3) 0.034(4) 0.036(4) -0.001(4) 0.005(3) 0.002(3)
C15 0.022(3) 0.021(4) 0.036(4) -0.004(3) 0.000(3) 0.002(3)
C2 0.020(3) 0.024(4) 0.032(4) 0.003(3) 0.002(3) 0.002(3)
C8 0.018(3) 0.031(4) 0.041(4) 0.001(4) 0.002(3) 0.002(3)
C22 0.024(3) 0.027(4) 0.022(3) -0.003(3) 0.004(3) 0.003(3)
C10 0.023(3) 0.035(5) 0.040(4) 0.002(4) 0.007(3) 0.000(3)
C5 0.022(3) 0.028(4) 0.040(4) 0.000(4) 0.002(3) -0.003(3)
C7 0.021(3) 0.032(4) 0.040(4) -0.001(4) 0.001(3) 0.004(3)
C6 0.017(3) 0.033(4) 0.035(4) -0.001(3) 0.006(3) -0.001(3)
C13 0.017(3) 0.019(4) 0.031(3) 0.002(3) 0.004(3) 0.003(3)
C23 0.023(3) 0.035(4) 0.029(3) 0.001(3) 0.004(3) -0.002(3)
C16 0.028(4) 0.042(5) 0.040(4) 0.004(4) 0.005(3) 0.000(4)
C20 0.033(4) 0.038(5) 0.041(4) 0.002(4) 0.004(3) 0.003(4)
C11 0.021(3) 0.054(5) 0.036(4) 0.006(4) 0.005(3) 0.001(4)
C17 0.030(4) 0.045(5) 0.053(4) -0.005(4) 0.010(3) -0.008(4)
C14 0.025(3) 0.028(4) 0.033(4) 0.000(3) 0.006(3) 0.001(3)
C1 0.027(4) 0.030(4) 0.036(4) -0.009(4) 0.002(3) 0.002(3)
C18 0.022(4) 0.040(5) 0.063(5) -0.012(4) -0.004(4) 0.000(4)
C19 0.029(4) 0.039(5) 0.054(5) 0.001(4) -0.005(3) 0.005(4)
O3 0.040(3) 0.051(4) 0.049(3) -0.016(3) 0.017(3) -0.020(3)

loop_
_atom_type_symbol
_atom_type_description
_atom_type_scat_dispersion_real
_atom_type_scat_dispersion_imag
_atom_type_scat_source
C C 0.0033 0.0016 'International Tables Vol C Tables 4.2.6.8 and 6.1.1.4'
H H 0.0000 0.0000 'International Tables Vol C Tables 4.2.6.8 and 6.1.1.4'
N N 0.0061 0.0033 'International Tables Vol C Tables 4.2.6.8 and 6.1.1.4'
O O 0.0106 0.0060 'International Tables Vol C Tables 4.2.6.8 and 6.1.1.4'

loop_
_geom_angle_atom_site_label_1
_geom_angle_atom_site_label_2
_geom_angle_atom_site_label_3
_geom_angle
_geom_angle_site_symmetry_1
_geom_angle_site_symmetry_3
_geom_angle_publ_flag
C1 O1 H1 109.5 . . ?
C2 O2 H27 102(10) . . ?
C12 N1 C3 122.7(6) . . ?
C12 N1 H24 118.6 . . ?
C3 N1 H24 118.6 . . ?
C21 N2 C13 122.8(6) . . ?
C21 N2 H2A 118.6 . . ?
C13 N2 H2A 118.6 . . ?
O5 C21 N2 121.9(5) . . ?
O5 C21 C22 122.7(6) . . ?
N2 C21 C22 115.4(6) . . ?
N1 C3 C4 110.3(5) . . ?
N1 C3 C2 109.2(5) . . ?
C4 C3 C2 112.2(5) . . ?
N1 C3 H3 108.4 . . ?
C4 C3 H3 108.4 . . ?
C2 C3 H3 108.4 . . ?
C5 C4 C3 114.0(5) . . ?
C5 C4 H4A 108.8 . . ?
C3 C4 H4A 108.8 . . ?
C5 C4 H4B 108.8 . . ?
C3 C4 H4B 108.8 . . ?
H4A C4 H4B 107.7 . . ?
O4 C12 N1 124.0(6) . . ?
O4 C12 C13 120.0(6) . . ?
N1 C12 C13 116.0(6) . . ?
C8 C9 C10 114.7(6) . . ?
C8 C9 H9A 108.6 . . ?
C10 C9 H9A 108.6 . . ?
C8 C9 H9B 108.6 . . ?
C10 C9 H9B 108.6 . . ?
H9A C9 H9B 107.6 . . ?
C20 C15 C16 118.6(6) . . ?
C20 C15 C14 120.5(6) . . ?
C16 C15 C14 120.9(6) . . ?
O2 C2 C1 108.6(5) . . ?
O2 C2 C3 108.6(5) . . ?
C1 C2 C3 113.1(5) . . ?
O2 C2 H2C 108.8 . . ?
C1 C2 H2C 108.8 . . ?
C3 C2 H2C 108.8 . . ?
C9 C8 C7 113.4(6) . . ?
C9 C8 H8A 108.9 . . ?
C7 C8 H8A 108.9 . . ?
C9 C8 H8B 108.9 . . ?
C7 C8 H8B 108.9 . . ?
H8A C8 H8B 107.7 . . ?
C23 C22 C21 112.8(6) . . ?
C23 C22 H22A 109.0 . . ?
C21 C22 H22A 109.0 . . ?
C23 C22 H22B 109.0 . . ?
C21 C22 H22B 109.0 . . ?
H22A C22 H22B 107.8 . . ?
C11 C10 C9 112.7(6) . . ?
C11 C10 H10A 109.1 . . ?
C9 C10 H10A 109.1 . . ?
C11 C10 H10B 109.1 . . ?
C9 C10 H10B 109.1 . . ?
H10A C10 H10B 107.8 . . ?
C6 C5 C4 114.3(6) . . ?
C6 C5 H5A 108.7 . . ?
C4 C5 H5A 108.7 . . ?
C6 C5 H5B 108.7 . . ?
C4 C5 H5B 108.7 . . ?
H5A C5 H5B 107.6 . . ?
C6 C7 C8 115.3(6) . . ?
C6 C7 H7A 108.4 . . ?
C8 C7 H7A 108.4 . . ?
C6 C7 H7B 108.4 . . ?
C8 C7 H7B 108.4 . . ?
H7A C7 H7B 107.5 . . ?
C7 C6 C5 113.6(6) . . ?
C7 C6 H6A 108.8 . . ?
C5 C6 H6A 108.8 . . ?
C7 C6 H6B 108.8 . . ?
C5 C6 H6B 108.8 . . ?
H6A C6 H6B 107.7 . . ?
N2 C13 C14 109.9(5) . . ?
N2 C13 C12 107.0(4) . . ?
C14 C13 C12 110.6(5) . . ?
N2 C13 H13 109.8 . . ?
C14 C13 H13 109.8 . . ?
C12 C13 H13 109.8 . . ?
C22 C23 H23A 109.5 . . ?
C22 C23 H23B 109.5 . . ?
H23A C23 H23B 109.5 . . ?
C22 C23 H23C 109.5 . . ?
H23A C23 H23C 109.5 . . ?
H23B C23 H23C 109.5 . . ?
C17 C16 C15 120.7(7) . . ?
C17 C16 H16 119.7 . . ?
C15 C16 H16 119.7 . . ?
C15 C20 C19 120.7(7) . . ?
C15 C20 H20 119.6 . . ?
C19 C20 H20 119.6 . . ?
C10 C11 H11A 109.5 . . ?
C10 C11 H11B 109.5 . . ?
H11A C11 H11B 109.5 . . ?
C10 C11 H11C 109.5 . . ?
H11A C11 H11C 109.5 . . ?
H11B C11 H11C 109.5 . . ?
C18 C17 C16 119.7(7) . . ?
C18 C17 H17 120.2 . . ?
C16 C17 H17 120.2 . . ?
C15 C14 C13 112.8(5) . . ?
C15 C14 H14A 109.0 . . ?
C13 C14 H14A 109.0 . . ?
C15 C14 H14B 109.0 . . ?
C13 C14 H14B 109.0 . . ?
H14A C14 H14B 107.8 . . ?
O1 C1 C2 113.1(6) . . ?
O1 C1 H1A 109.0 . . ?
C2 C1 H1A 109.0 . . ?
O1 C1 H1B 109.0 . . ?
C2 C1 H1B 109.0 . . ?
H1A C1 H1B 107.8 . . ?
C19 C18 C17 120.0(7) . . ?
C19 C18 H18 120.0 . . ?
C17 C18 H18 120.0 . . ?
C18 C19 C20 120.4(8) . . ?
C18 C19 H19 119.8 . . ?
C20 C19 H19 119.8 . . ?
H25 O3 H26 116(10) . . ?

loop_
_geom_bond_atom_site_label_1
_geom_bond_atom_site_label_2
_geom_bond_distance
_geom_bond_site_symmetry_2
_geom_bond_publ_flag
O5 C21 1.235(8) . ?
O1 C1 1.429(9) . ?
O1 H1 0.8200 . ?
O4 C12 1.230(8) . ?
O2 C2 1.443(8) . ?
O2 H27 0.73(12) . ?
N1 C12 1.329(8) . ?
N1 C3 1.463(7) . ?
N1 H24 0.8600 . ?
N2 C21 1.348(8) . ?
N2 C13 1.470(7) . ?
N2 H2A 0.8600 . ?
C21 C22 1.521(8) . ?
C3 C4 1.524(8) . ?
C3 C2 1.535(8) . ?
C3 H3 0.9800 . ?
C4 C5 1.520(8) . ?
C4 H4A 0.9700 . ?
C4 H4B 0.9700 . ?
C12 C13 1.537(8) . ?
C9 C8 1.514(8) . ?
C9 C10 1.524(8) . ?
C9 H9A 0.9700 . ?
C9 H9B 0.9700 . ?
C15 C20 1.377(10) . ?
C15 C16 1.390(9) . ?
C15 C14 1.515(8) . ?
C2 C1 1.492(8) . ?
C2 H2C 0.9800 . ?
C8 C7 1.513(8) . ?
C8 H8A 0.9700 . ?
C8 H8B 0.9700 . ?
C22 C23 1.524(9) . ?
C22 H22A 0.9700 . ?
C22 H22B 0.9700 . ?
C10 C11 1.513(9) . ?
C10 H10A 0.9700 . ?
C10 H10B 0.9700 . ?
C5 C6 1.515(8) . ?
C5 H5A 0.9700 . ?
C5 H5B 0.9700 . ?
C7 C6 1.514(8) . ?
C7 H7A 0.9700 . ?
C7 H7B 0.9700 . ?
C6 H6A 0.9700 . ?
C6 H6B 0.9700 . ?
C13 C14 1.531(9) . ?
C13 H13 0.9800 . ?
C23 H23A 0.9600 . ?
C23 H23B 0.9600 . ?
C23 H23C 0.9600 . ?
C16 C17 1.388(9) . ?
C16 H16 0.9300 . ?
C20 C19 1.385(9) . ?
C20 H20 0.9300 . ?
C11 H11A 0.9600 . ?
C11 H11B 0.9600 . ?
C11 H11C 0.9600 . ?
C17 C18 1.380(11) . ?
C17 H17 0.9300 . ?
C14 H14A 0.9700 . ?
C14 H14B 0.9700 . ?
C1 H1A 0.9700 . ?
C1 H1B 0.9700 . ?
C18 C19 1.366(10) . ?
C18 H18 0.9300 . ?
C19 H19 0.9300 . ?
O3 H25 0.84(12) . ?
O3 H26 0.98(10) . ?
